data_4331378
loop_
_publ_author_name
'Merle Arrowsmith'
'Michael S. Hill'
'Gabriele Kociok-K\"ohn'
'Dugald J. MacDougall'
'Mary F. Mahon'
'Ian Mallov'

_publ_section_title
;
 Three-Coordinate Beryllium \b-Diketiminates: Synthesis and Reduction
 Chemistry
;
_journal_name_full 'Inorganic Chemistry'
_journal_page_first 13408
_journal_page_last 13418
_journal_paper_doi 10.1021/ic3022968
_journal_volume 51
_journal_year 2012
_chemical_formula_moiety 'C82 H128.83 Be2 Cl2 K2 N4 O12'
_chemical_formula_sum 'C82 H128.83 Be2 Cl2 K2 N4 O12'
_chemical_formula_weight 1529.85
_chemical_name_systematic
;
 ?
;
_space_group_IT_number 61
_symmetry_cell_setting orthorhombic
_symmetry_space_group_name_Hall '-P 2bc 2ac'
_symmetry_space_group_name_H-M 'P c a b'
_atom_sites_solution_hydrogens geom
_atom_sites_solution_primary direct
_atom_sites_solution_secondary difmap
_audit_creation_method SHELXL-97
_cell_angle_alpha 90.00
_cell_angle_beta 90.00
_cell_angle_gamma 90.00
_cell_formula_units_Z 4
_cell_length_a 18.2948(2)
_cell_length_b 18.8402(3)
_cell_length_c 25.1512(4)
_cell_measurement_reflns_used 123331
_cell_measurement_temperature 150(2)
_cell_measurement_theta_max 27.485
_cell_measurement_theta_min 2.910
_cell_volume 8669.1(2)
_computing_cell_refinement 'HKL Scalepack (Otwinski & Minor, 1997)'
_computing_data_collection 'Collect (Nonius BV, 1997-2000)'
_computing_data_reduction
;
 DENZO-SCALEPACK Z. Otwinowski and W. Minor, " 
 Processing of x-ray Diffraction Data Collected in Oscillation Mode ", 
 Methods in Enzymology, Volume 276: Macromolecular Crystallography, 
 part A, p.307-326, 1997,C.W. Carter, Jr. & R. M. Sweet, Eds., Academic Press.
;
_computing_molecular_graphics 'ORTEP3 for Windows - Farrugia, L. J. J. Appl. Crystallogr. 1997, 30, 565'
_computing_publication_material
;
 'WinGX publication routines, Farrugia, 
 L. J., J. Appl. Crystallogr., 1999, 32, 837-838
;
_computing_structure_refinement
;
 SHELXL97 -Program for Crystal Structure Analysis (Release 97-2). 
 Sheldrick, G.M., Institut f\"ur Anorganische Chemie der Universit\"at, 
 Tammanstrasse 4, D-3400 G\"ottingen, Germany, 1998 
;
_computing_structure_solution
; 
 SIR97- Altomare A., Burla M.C., Camalli M., Cascarano G.L., Giacovazzo C. , 
 Guagliardi A., Moliterni A.G.G., Polidori G.,Spagna R. 
 (1999) J. Appl. Cryst. 32, 115-119
;
_diffrn_ambient_temperature 150(2)
_diffrn_measured_fraction_theta_full 0.994
_diffrn_measured_fraction_theta_max 0.994
_diffrn_measurement_device_type 'Nonius Kappa CCD'
_diffrn_measurement_method '405 1.4 degree images with \f and \w scans'
_diffrn_radiation_monochromator graphite
_diffrn_radiation_source 'fine-focus sealed tube'
_diffrn_radiation_type MoK\a
_diffrn_radiation_wavelength 0.71073
_diffrn_reflns_av_R_equivalents 0.0924
_diffrn_reflns_av_sigmaI/netI 0.0477
_diffrn_reflns_limit_h_max 23
_diffrn_reflns_limit_h_min -23
_diffrn_reflns_limit_k_max 24
_diffrn_reflns_limit_k_min -24
_diffrn_reflns_limit_l_max 32
_diffrn_reflns_limit_l_min -32
_diffrn_reflns_number 137916
_diffrn_reflns_theta_full 27.50
_diffrn_reflns_theta_max 27.50
_diffrn_reflns_theta_min 4.05
_diffrn_standards_decay_% 0
_diffrn_standards_number 0
_exptl_absorpt_coefficient_mu 0.229
_exptl_absorpt_correction_T_max 0.9557
_exptl_absorpt_correction_T_min 0.8846
_exptl_absorpt_correction_type multi-scan
_exptl_absorpt_process_details
;
 multi-scan from symmetry-related measurements 
 Sortav (Blessing 1995)
;
_exptl_crystal_colour 'pale yellow'
_exptl_crystal_density_diffrn 1.172
_exptl_crystal_description prism
_exptl_crystal_F_000 3299
_exptl_crystal_size_max 0.55
_exptl_crystal_size_mid 0.25
_exptl_crystal_size_min 0.20
_refine_diff_density_max 0.480
_refine_diff_density_min -0.262
_refine_diff_density_rms 0.057
_refine_ls_extinction_method none
_refine_ls_goodness_of_fit_ref 1.016
_refine_ls_hydrogen_treatment constr
_refine_ls_matrix_type full
_refine_ls_number_parameters 498
_refine_ls_number_reflns 9911
_refine_ls_number_restraints 19
_refine_ls_restrained_S_all 1.015
_refine_ls_R_factor_all 0.1082
_refine_ls_R_factor_gt 0.0580
_refine_ls_shift/su_max 0.001
_refine_ls_shift/su_mean 0.000
_refine_ls_structure_factor_coef Fsqd
_refine_ls_weighting_details 'calc w=1/[\s^2^(Fo^2^)+(0.0761P)^2^+5.3417P] where P=(Fo^2^+2Fc^2^)/3'
_refine_ls_weighting_scheme calc
_refine_ls_wR_factor_gt 0.1392
_refine_ls_wR_factor_ref 0.1645
_reflns_number_gt 6207
_reflns_number_total 9911
_reflns_threshold_expression >2sigma(I)
_cod_data_source_file ic3022968_si_002_10.cif
_cod_data_source_block h11msh29
_cod_database_code 4331378

loop_
_symmetry_equiv_pos_as_xyz
'x, y, z'
'-x, -y+1/2, z+1/2'
'x+1/2, -y, -z+1/2'
'-x+1/2, y+1/2, -z'
'-x, -y, -z'
'x, y-1/2, -z-1/2'
'-x-1/2, y, z-1/2'
'x-1/2, -y-1/2, z'

loop_
_atom_site_label
_atom_site_type_symbol
_atom_site_fract_x
_atom_site_fract_y
_atom_site_fract_z
_atom_site_U_iso_or_equiv
_atom_site_adp_type
_atom_site_occupancy
_atom_site_symmetry_multiplicity
_atom_site_calc_flag
_atom_site_refinement_flags
_atom_site_disorder_assembly
_atom_site_disorder_group
Be Be 0.71295(16) 0.59827(17) 0.85183(12) 0.0310(7) Uani 1 1 d . B .
Cl Cl 0.80643(3) 0.57322(4) 0.88411(3) 0.04101(17) Uani 1 1 d . . .
N1 N 0.63807(10) 0.56871(11) 0.87448(8) 0.0323(4) Uani 1 1 d . . .
N2 N 0.70795(11) 0.64958(10) 0.80239(8) 0.0318(4) Uani 1 1 d . . .
C1 C 0.57358(13) 0.59122(14) 0.84988(11) 0.0394(6) Uani 1 1 d . B .
C2 C 0.50285(14) 0.56648(17) 0.87007(13) 0.0516(7) Uani 1 1 d . . .
H2A H 0.4634 0.5889 0.8498 0.077 Uiso 1 1 calc R . .
H2B H 0.4982 0.5792 0.9077 0.077 Uiso 1 1 calc R . .
H2C H 0.4997 0.5148 0.8662 0.077 Uiso 1 1 calc R . .
C3 C 0.57639(13) 0.63397(13) 0.80537(10) 0.0363(6) Uani 1 1 d . . .
H3 H 0.5306 0.6450 0.7897 0.044 Uiso 1 1 calc R A 1
C4 C 0.6367(4) 0.6628(4) 0.7806(2) 0.0315(17) Uani 0.792(13) 1 d PU B 1
C5 C 0.6296(2) 0.7061(3) 0.7355(2) 0.0419(15) Uani 0.792(13) 1 d PU B 1
H5A H 0.5825 0.7161 0.7214 0.050 Uiso 0.792(13) 1 calc PR B 1
H5B H 0.6719 0.7254 0.7190 0.050 Uiso 0.792(13) 1 calc PR B 1
C4A C 0.6492(18) 0.673(2) 0.7753(9) 0.049(10) Uani 0.208(13) 1 d PDU B 2
H4A H 0.6453 0.7250 0.7830 0.058 Uiso 0.208(13) 1 calc PR B 2
C5A C 0.6401(7) 0.6648(14) 0.7144(6) 0.044(5) Uani 0.208(13) 1 d PDU B 2
H5A1 H 0.6436 0.6145 0.7048 0.066 Uiso 0.208(13) 1 calc PR B 2
H5A2 H 0.6788 0.6914 0.6962 0.066 Uiso 0.208(13) 1 calc PR B 2
H5A3 H 0.5923 0.6834 0.7036 0.066 Uiso 0.208(13) 1 calc PR B 2
C6 C 0.63415(12) 0.52278(13) 0.91966(9) 0.0319(5) Uani 1 1 d . . .
C7 C 0.63474(13) 0.55152(14) 0.97138(10) 0.0367(6) Uani 1 1 d . . .
C8 C 0.63155(15) 0.63085(15) 0.98080(11) 0.0466(7) Uani 1 1 d . . .
H8 H 0.6256 0.6547 0.9456 0.056 Uiso 1 1 calc R . .
C9 C 0.70192(16) 0.65866(17) 1.00624(13) 0.0552(8) Uani 1 1 d . . .
H9A H 0.6998 0.7106 1.0085 0.083 Uiso 1 1 calc R . .
H9B H 0.7439 0.6445 0.9845 0.083 Uiso 1 1 calc R . .
H9C H 0.7070 0.6387 1.0420 0.083 Uiso 1 1 calc R . .
C10 C 0.56599(18) 0.6516(2) 1.01594(16) 0.0715(10) Uani 1 1 d . . .
H10A H 0.5206 0.6353 0.9992 0.107 Uiso 1 1 calc R . .
H10B H 0.5645 0.7033 1.0199 0.107 Uiso 1 1 calc R . .
H10C H 0.5711 0.6295 1.0510 0.107 Uiso 1 1 calc R . .
C11 C 0.63809(15) 0.50537(17) 1.01462(10) 0.0466(7) Uani 1 1 d . . .
H11 H 0.6383 0.5243 1.0496 0.056 Uiso 1 1 calc R . .
C12 C 0.64114(15) 0.43316(16) 1.00766(11) 0.0487(7) Uani 1 1 d . . .
H12 H 0.6447 0.4027 1.0376 0.058 Uiso 1 1 calc R . .
C13 C 0.63905(16) 0.40494(15) 0.95708(12) 0.0478(7) Uani 1 1 d . . .
H13 H 0.6409 0.3549 0.9526 0.057 Uiso 1 1 calc R . .
C14 C 0.63426(14) 0.44873(14) 0.91236(10) 0.0375(6) Uani 1 1 d . . .
C15 C 0.62956(16) 0.41610(15) 0.85703(11) 0.0467(7) Uani 1 1 d . . .
H15 H 0.6176 0.4552 0.8316 0.056 Uiso 1 1 calc R . .
C16 C 0.7010(2) 0.3846(2) 0.83995(17) 0.0850(13) Uani 1 1 d . . .
H16A H 0.6955 0.3634 0.8046 0.127 Uiso 1 1 calc R . .
H16B H 0.7159 0.3481 0.8654 0.127 Uiso 1 1 calc R . .
H16C H 0.7382 0.4220 0.8386 0.127 Uiso 1 1 calc R . .
C17 C 0.56872(18) 0.36119(17) 0.85315(13) 0.0587(8) Uani 1 1 d . . .
H17A H 0.5646 0.3446 0.8163 0.088 Uiso 1 1 calc R . .
H17B H 0.5224 0.3827 0.8642 0.088 Uiso 1 1 calc R . .
H17C H 0.5800 0.3210 0.8764 0.088 Uiso 1 1 calc R . .
C18 C 0.77031(12) 0.68440(12) 0.78008(9) 0.0311(5) Uani 1 1 d . B .
C19 C 0.81545(13) 0.64846(13) 0.74395(10) 0.0350(6) Uani 1 1 d . . .
C20 C 0.79715(15) 0.57443(14) 0.72399(11) 0.0424(6) Uani 1 1 d . B .
H20 H 0.7511 0.5584 0.7417 0.051 Uiso 1 1 calc R . .
C21 C 0.85732(18) 0.52209(16) 0.73770(14) 0.0596(8) Uani 1 1 d . . .
H21A H 0.8687 0.5255 0.7757 0.089 Uiso 1 1 calc R B .
H21B H 0.9011 0.5332 0.7169 0.089 Uiso 1 1 calc R . .
H21C H 0.8410 0.4738 0.7294 0.089 Uiso 1 1 calc R . .
C22 C 0.7845(3) 0.5750(2) 0.66387(15) 0.0967(15) Uani 1 1 d . . .
H22A H 0.7459 0.6091 0.6552 0.145 Uiso 1 1 calc R B .
H22B H 0.7698 0.5275 0.6521 0.145 Uiso 1 1 calc R . .
H22C H 0.8298 0.5888 0.6458 0.145 Uiso 1 1 calc R . .
C23 C 0.87939(14) 0.68209(15) 0.72579(11) 0.0434(6) Uani 1 1 d . B .
H23 H 0.9103 0.6580 0.7014 0.052 Uiso 1 1 calc R . .
C24 C 0.89801(15) 0.74898(15) 0.74264(11) 0.0453(7) Uani 1 1 d . . .
H24 H 0.9419 0.7706 0.7305 0.054 Uiso 1 1 calc R B .
C25 C 0.85252(15) 0.78455(14) 0.77733(12) 0.0454(7) Uani 1 1 d . B .
H25 H 0.8654 0.8310 0.7887 0.055 Uiso 1 1 calc R . .
C26 C 0.78826(13) 0.75405(13) 0.79613(10) 0.0362(6) Uani 1 1 d . . .
C27 C 0.73940(15) 0.79338(14) 0.83489(11) 0.0457(7) Uani 1 1 d . B .
H27 H 0.6888 0.7742 0.8304 0.055 Uiso 1 1 calc R . .
C28 C 0.7354(2) 0.87251(16) 0.82617(16) 0.0706(10) Uani 1 1 d . . .
H28A H 0.7239 0.8822 0.7888 0.106 Uiso 1 1 calc R B .
H28B H 0.7826 0.8940 0.8352 0.106 Uiso 1 1 calc R . .
H28C H 0.6972 0.8927 0.8489 0.106 Uiso 1 1 calc R . .
C29 C 0.7623(2) 0.77902(19) 0.89209(14) 0.0759(11) Uani 1 1 d . . .
H29A H 0.7631 0.7277 0.8984 0.114 Uiso 1 1 calc R B .
H29B H 0.7274 0.8014 0.9164 0.114 Uiso 1 1 calc R . .
H29C H 0.8112 0.7987 0.8982 0.114 Uiso 1 1 calc R . .
K K 0.95985(3) 0.54705(3) 0.93288(2) 0.03544(15) Uani 1 1 d . . .
O1 O 0.98882(11) 0.49153(11) 0.83704(7) 0.0518(5) Uani 1 1 d . . .
O2 O 0.92300(11) 0.40428(10) 0.91292(8) 0.0513(5) Uani 1 1 d . . .
O3 O 0.90071(10) 0.46059(10) 1.01812(7) 0.0476(5) Uani 1 1 d . . .
O4 O 0.89392(10) 0.60981(11) 1.01706(8) 0.0491(5) Uani 1 1 d . . .
O5 O 0.97384(11) 0.69272(10) 0.94753(8) 0.0527(5) Uani 1 1 d . . .
O6 O 1.04853(11) 0.62344(11) 0.86158(8) 0.0531(5) Uani 1 1 d . . .
C30 C 0.97459(18) 0.41910(17) 0.82675(13) 0.0596(8) Uani 1 1 d . . .
H30A H 1.0172 0.3899 0.8374 0.072 Uiso 1 1 calc R . .
H30B H 0.9658 0.4119 0.7883 0.072 Uiso 1 1 calc R . .
C31 C 0.90902(19) 0.39741(17) 0.85762(12) 0.0592(8) Uani 1 1 d . . .
H31A H 0.8669 0.4276 0.8476 0.071 Uiso 1 1 calc R . .
H31B H 0.8965 0.3475 0.8492 0.071 Uiso 1 1 calc R . .
C32 C 0.85858(18) 0.38967(19) 0.94476(14) 0.0647(9) Uani 1 1 d . . .
H32A H 0.8388 0.3423 0.9356 0.078 Uiso 1 1 calc R . .
H32B H 0.8204 0.4256 0.9374 0.078 Uiso 1 1 calc R . .
C33 C 0.87861(19) 0.39172(18) 1.00093(14) 0.0642(9) Uani 1 1 d . . .
H33A H 0.8363 0.3761 1.0225 0.077 Uiso 1 1 calc R . .
H33B H 0.9191 0.3579 1.0072 0.077 Uiso 1 1 calc R . .
C34 C 0.84331(17) 0.50017(18) 1.04226(14) 0.0615(9) Uani 1 1 d . . .
H34A H 0.8225 0.4730 1.0724 0.074 Uiso 1 1 calc R . .
H34B H 0.8039 0.5088 1.0161 0.074 Uiso 1 1 calc R . .
C35 C 0.87279(18) 0.56877(18) 1.06162(12) 0.0580(8) Uani 1 1 d . . .
H35A H 0.8350 0.5943 1.0823 0.070 Uiso 1 1 calc R . .
H35B H 0.9155 0.5604 1.0850 0.070 Uiso 1 1 calc R . .
C36 C 0.90823(18) 0.68160(17) 1.02782(14) 0.0597(8) Uani 1 1 d . . .
H36A H 0.9546 0.6862 1.0478 0.072 Uiso 1 1 calc R . .
H36B H 0.8684 0.7019 1.0497 0.072 Uiso 1 1 calc R . .
C37 C 0.91341(17) 0.71965(16) 0.97679(15) 0.0611(9) Uani 1 1 d . . .
H37A H 0.8678 0.7130 0.9562 0.073 Uiso 1 1 calc R . .
H37B H 0.9200 0.7711 0.9833 0.073 Uiso 1 1 calc R . .
C38 C 0.9769(2) 0.72186(19) 0.89476(16) 0.0749(11) Uani 1 1 d . . .
H38A H 0.9746 0.7743 0.8963 0.090 Uiso 1 1 calc R . .
H38B H 0.9350 0.7046 0.8735 0.090 Uiso 1 1 calc R . .
C39 C 1.0452(2) 0.69929(19) 0.87055(18) 0.0794(12) Uani 1 1 d . . .
H39A H 1.0514 0.7241 0.8362 0.095 Uiso 1 1 calc R . .
H39B H 1.0863 0.7134 0.8939 0.095 Uiso 1 1 calc R . .
C40 C 1.03584(19) 0.6013(2) 0.80855(13) 0.0665(9) Uani 1 1 d . . .
H40A H 1.0713 0.6246 0.7845 0.080 Uiso 1 1 calc R . .
H40B H 0.9860 0.6154 0.7975 0.080 Uiso 1 1 calc R . .
C41 C 1.04377(18) 0.52259(19) 0.80468(12) 0.0604(9) Uani 1 1 d . . .
H41A H 1.0379 0.5071 0.7673 0.072 Uiso 1 1 calc R . .
H41B H 1.0928 0.5079 0.8171 0.072 Uiso 1 1 calc R . .

loop_
_atom_site_aniso_label
_atom_site_aniso_U_11
_atom_site_aniso_U_22
_atom_site_aniso_U_33
_atom_site_aniso_U_23
_atom_site_aniso_U_13
_atom_site_aniso_U_12
Be 0.0292(15) 0.0344(16) 0.0295(16) -0.0001(13) -0.0063(12) -0.0009(13)
Cl 0.0307(3) 0.0520(4) 0.0403(4) 0.0093(3) -0.0060(3) 0.0015(3)
N1 0.0292(10) 0.0370(11) 0.0306(11) 0.0041(9) -0.0034(8) -0.0028(8)
N2 0.0288(11) 0.0340(11) 0.0326(11) 0.0036(9) -0.0068(9) -0.0047(8)
C1 0.0317(13) 0.0450(15) 0.0416(15) 0.0020(12) -0.0067(11) -0.0009(11)
C2 0.0322(14) 0.0620(19) 0.0606(19) 0.0114(15) -0.0024(13) -0.0021(13)
C3 0.0306(13) 0.0411(14) 0.0373(14) -0.0006(11) -0.0099(11) 0.0006(11)
C4 0.028(4) 0.035(3) 0.031(2) 0.0059(18) -0.011(2) -0.003(3)
C5 0.0369(19) 0.047(3) 0.041(3) 0.015(2) -0.0110(17) -0.0036(17)
C4A 0.029(11) 0.048(14) 0.069(16) -0.024(11) 0.041(11) -0.034(9)
C5A 0.035(7) 0.070(13) 0.026(8) 0.003(8) -0.011(5) 0.007(7)
C6 0.0269(12) 0.0375(13) 0.0312(13) 0.0034(10) 0.0024(9) -0.0043(10)
C7 0.0314(13) 0.0472(15) 0.0314(13) -0.0014(11) -0.0001(10) -0.0023(11)
C8 0.0509(16) 0.0491(17) 0.0397(16) -0.0069(13) -0.0018(12) 0.0050(13)
C9 0.0503(18) 0.0534(18) 0.062(2) -0.0158(15) 0.0055(15) -0.0046(14)
C10 0.0476(18) 0.075(2) 0.091(3) -0.029(2) 0.0062(17) 0.0102(17)
C11 0.0473(16) 0.0631(19) 0.0293(14) 0.0013(13) 0.0022(11) -0.0087(14)
C12 0.0518(17) 0.0572(19) 0.0371(15) 0.0164(13) -0.0019(12) -0.0108(14)
C13 0.0571(17) 0.0417(16) 0.0447(16) 0.0075(13) 0.0049(13) -0.0088(13)
C14 0.0380(14) 0.0412(14) 0.0332(13) 0.0012(11) 0.0027(11) -0.0096(11)
C15 0.0604(18) 0.0420(16) 0.0378(15) -0.0015(12) 0.0043(13) -0.0132(13)
C16 0.065(2) 0.110(3) 0.081(3) -0.043(2) 0.0172(19) -0.018(2)
C17 0.0636(19) 0.061(2) 0.0514(19) -0.0117(15) -0.0032(15) -0.0167(16)
C18 0.0335(12) 0.0323(13) 0.0276(12) 0.0062(10) -0.0065(10) -0.0032(10)
C19 0.0393(13) 0.0358(13) 0.0301(13) 0.0059(10) -0.0061(11) 0.0007(11)
C20 0.0511(16) 0.0390(14) 0.0371(14) -0.0064(12) -0.0060(12) 0.0004(12)
C21 0.072(2) 0.0435(17) 0.063(2) -0.0103(15) -0.0111(16) 0.0084(15)
C22 0.171(4) 0.062(2) 0.057(2) -0.0087(18) -0.057(3) 0.004(3)
C23 0.0410(15) 0.0506(17) 0.0387(15) 0.0062(13) 0.0029(12) 0.0029(12)
C24 0.0399(14) 0.0437(16) 0.0522(17) 0.0151(13) 0.0022(12) -0.0052(12)
C25 0.0488(16) 0.0352(14) 0.0523(17) 0.0052(13) -0.0063(13) -0.0107(12)
C26 0.0406(13) 0.0331(13) 0.0348(13) 0.0023(11) -0.0060(11) -0.0048(11)
C27 0.0480(16) 0.0385(15) 0.0507(17) -0.0080(13) -0.0018(13) -0.0024(12)
C28 0.078(2) 0.0465(19) 0.088(3) -0.0069(18) 0.008(2) 0.0120(17)
C29 0.104(3) 0.065(2) 0.059(2) -0.0135(18) -0.007(2) 0.018(2)
K 0.0352(3) 0.0379(3) 0.0332(3) 0.0014(2) 0.0011(2) 0.0014(2)
O1 0.0547(12) 0.0610(13) 0.0396(11) -0.0080(10) 0.0067(9) -0.0081(10)
O2 0.0591(12) 0.0471(11) 0.0477(12) -0.0004(9) -0.0024(10) -0.0077(9)
O3 0.0421(10) 0.0561(13) 0.0446(11) 0.0090(9) 0.0071(8) -0.0014(9)
O4 0.0482(11) 0.0533(12) 0.0459(12) -0.0077(9) 0.0061(9) 0.0004(9)
O5 0.0609(13) 0.0405(11) 0.0567(13) 0.0077(9) 0.0018(10) 0.0067(9)
O6 0.0619(13) 0.0511(12) 0.0463(12) 0.0131(9) 0.0112(10) 0.0011(10)
C30 0.071(2) 0.059(2) 0.0492(18) -0.0209(16) 0.0007(16) 0.0038(16)
C31 0.072(2) 0.0525(19) 0.0531(19) -0.0152(15) -0.0035(16) -0.0106(16)
C32 0.061(2) 0.062(2) 0.072(2) 0.0159(17) -0.0079(17) -0.0209(16)
C33 0.063(2) 0.061(2) 0.069(2) 0.0177(17) -0.0003(17) -0.0183(16)
C34 0.0460(17) 0.073(2) 0.065(2) 0.0168(18) 0.0238(15) 0.0025(15)
C35 0.0559(18) 0.077(2) 0.0408(17) 0.0012(15) 0.0166(14) 0.0128(16)
C36 0.0542(18) 0.060(2) 0.065(2) -0.0203(17) 0.0061(15) 0.0009(15)
C37 0.0534(18) 0.0419(17) 0.088(3) -0.0103(17) -0.0007(17) 0.0101(14)
C38 0.084(3) 0.052(2) 0.089(3) 0.0274(19) 0.010(2) 0.0078(18)
C39 0.081(3) 0.058(2) 0.099(3) 0.036(2) 0.028(2) 0.0000(18)
C40 0.064(2) 0.088(3) 0.0478(19) 0.0257(18) 0.0001(15) -0.0075(18)
C41 0.0583(19) 0.089(3) 0.0334(16) -0.0040(15) 0.0112(14) -0.0081(17)

loop_
_atom_type_symbol
_atom_type_description
_atom_type_scat_dispersion_real
_atom_type_scat_dispersion_imag
_atom_type_scat_source
C C 0.0033 0.0016 'International Tables Vol C Tables 4.2.6.8 and 6.1.1.4'
H H 0.0000 0.0000 'International Tables Vol C Tables 4.2.6.8 and 6.1.1.4'
N N 0.0061 0.0033 'International Tables Vol C Tables 4.2.6.8 and 6.1.1.4'
O O 0.0106 0.0060 'International Tables Vol C Tables 4.2.6.8 and 6.1.1.4'
Be Be 0.0005 0.0002 'International Tables Vol C Tables 4.2.6.8 and 6.1.1.4'
Cl Cl 0.1484 0.1585 'International Tables Vol C Tables 4.2.6.8 and 6.1.1.4'
K K 0.2009 0.2494 'International Tables Vol C Tables 4.2.6.8 and 6.1.1.4'

loop_
_geom_angle_atom_site_label_1
_geom_angle_atom_site_label_2
_geom_angle_atom_site_label_3
_geom_angle
_geom_angle_site_symmetry_1
_geom_angle_site_symmetry_3
N2 Be N1 116.6(2) . .
N2 Be Cl 121.81(19) . .
N1 Be Cl 121.55(19) . .
Be Cl K 174.84(10) . .
C1 N1 C6 119.54(19) . .
C1 N1 Be 117.6(2) . .
C6 N1 Be 122.79(19) . .
C4A N2 C18 106.7(13) . .
C18 N2 C4 119.7(4) . .
C4A N2 Be 130.2(13) . .
C18 N2 Be 122.94(19) . .
C4 N2 Be 117.3(3) . .
C3 C1 N1 120.3(2) . .
C3 C1 C2 120.0(2) . .
N1 C1 C2 119.7(2) . .
C1 C2 H2A 109.5 . .
C1 C2 H2B 109.5 . .
H2A C2 H2B 109.5 . .
C1 C2 H2C 109.5 . .
H2A C2 H2C 109.5 . .
H2B C2 H2C 109.5 . .
C4 C3 C1 128.8(3) . .
C1 C3 C4A 130.0(12) . .
C4 C3 H3 115.6 . .
C1 C3 H3 115.6 . .
C4A C3 H3 114.3 . .
C3 C4 C5 121.4(5) . .
C3 C4 N2 119.1(4) . .
C5 C4 N2 119.5(6) . .
C4 C5 H5A 120.0 . .
C4 C5 H5B 120.0 . .
H5A C5 H5B 120.0 . .
N2 C4A C5A 124(2) . .
N2 C4A C3 105(2) . .
C5A C4A C3 108.2(18) . .
N2 C4A H4A 106.3 . .
C5A C4A H4A 106.3 . .
C3 C4A H4A 106.3 . .
C4A C5A H5A1 109.5 . .
C4A C5A H5A2 109.5 . .
H5A1 C5A H5A2 109.5 . .
C4A C5A H5A3 109.5 . .
H5A1 C5A H5A3 109.5 . .
H5A2 C5A H5A3 109.5 . .
C14 C6 C7 120.1(2) . .
C14 C6 N1 119.7(2) . .
C7 C6 N1 120.0(2) . .
C11 C7 C6 118.7(2) . .
C11 C7 C8 119.7(2) . .
C6 C7 C8 121.6(2) . .
C7 C8 C9 111.8(2) . .
C7 C8 C10 111.8(3) . .
C9 C8 C10 109.2(2) . .
C7 C8 H8 108.0 . .
C9 C8 H8 108.0 . .
C10 C8 H8 108.0 . .
C8 C9 H9A 109.5 . .
C8 C9 H9B 109.5 . .
H9A C9 H9B 109.5 . .
C8 C9 H9C 109.5 . .
H9A C9 H9C 109.5 . .
H9B C9 H9C 109.5 . .
C8 C10 H10A 109.5 . .
C8 C10 H10B 109.5 . .
H10A C10 H10B 109.5 . .
C8 C10 H10C 109.5 . .
H10A C10 H10C 109.5 . .
H10B C10 H10C 109.5 . .
C12 C11 C7 121.4(3) . .
C12 C11 H11 119.3 . .
C7 C11 H11 119.3 . .
C11 C12 C13 119.9(3) . .
C11 C12 H12 120.0 . .
C13 C12 H12 120.0 . .
C12 C13 C14 121.1(3) . .
C12 C13 H13 119.5 . .
C14 C13 H13 119.5 . .
C13 C14 C6 118.7(2) . .
C13 C14 C15 120.0(2) . .
C6 C14 C15 121.3(2) . .
C16 C15 C17 110.5(3) . .
C16 C15 C14 111.9(3) . .
C17 C15 C14 112.0(2) . .
C16 C15 H15 107.4 . .
C17 C15 H15 107.4 . .
C14 C15 H15 107.4 . .
C15 C16 H16A 109.5 . .
C15 C16 H16B 109.5 . .
H16A C16 H16B 109.5 . .
C15 C16 H16C 109.5 . .
H16A C16 H16C 109.5 . .
H16B C16 H16C 109.5 . .
C15 C17 H17A 109.5 . .
C15 C17 H17B 109.5 . .
H17A C17 H17B 109.5 . .
C15 C17 H17C 109.5 . .
H17A C17 H17C 109.5 . .
H17B C17 H17C 109.5 . .
C19 C18 C26 119.8(2) . .
C19 C18 N2 120.2(2) . .
C26 C18 N2 120.0(2) . .
C18 C19 C23 118.9(2) . .
C18 C19 C20 121.8(2) . .
C23 C19 C20 119.3(2) . .
C21 C20 C19 111.2(2) . .
C21 C20 C22 109.8(3) . .
C19 C20 C22 110.7(2) . .
C21 C20 H20 108.4 . .
C19 C20 H20 108.4 . .
C22 C20 H20 108.4 . .
C20 C21 H21A 109.5 . .
C20 C21 H21B 109.5 . .
H21A C21 H21B 109.5 . .
C20 C21 H21C 109.5 . .
H21A C21 H21C 109.5 . .
H21B C21 H21C 109.5 . .
C20 C22 H22A 109.5 . .
C20 C22 H22B 109.5 . .
H22A C22 H22B 109.5 . .
C20 C22 H22C 109.5 . .
H22A C22 H22C 109.5 . .
H22B C22 H22C 109.5 . .
C24 C23 C19 121.3(3) . .
C24 C23 H23 119.3 . .
C19 C23 H23 119.3 . .
C23 C24 C25 119.4(2) . .
C23 C24 H24 120.3 . .
C25 C24 H24 120.3 . .
C24 C25 C26 121.6(3) . .
C24 C25 H25 119.2 . .
C26 C25 H25 119.2 . .
C25 C26 C18 118.9(2) . .
C25 C26 C27 121.0(2) . .
C18 C26 C27 120.1(2) . .
C28 C27 C26 114.7(3) . .
C28 C27 C29 109.0(3) . .
C26 C27 C29 111.0(2) . .
C28 C27 H27 107.3 . .
C26 C27 H27 107.3 . .
C29 C27 H27 107.3 . .
C27 C28 H28A 109.5 . .
C27 C28 H28B 109.5 . .
H28A C28 H28B 109.5 . .
C27 C28 H28C 109.5 . .
H28A C28 H28C 109.5 . .
H28B C28 H28C 109.5 . .
C27 C29 H29A 109.5 . .
C27 C29 H29B 109.5 . .
H29A C29 H29B 109.5 . .
C27 C29 H29C 109.5 . .
H29A C29 H29C 109.5 . .
H29B C29 H29C 109.5 . .
O1 K O4 164.02(6) . .
O1 K O5 119.08(6) . .
O4 K O5 60.43(6) . .
O1 K O6 60.82(6) . .
O4 K O6 122.12(6) . .
O5 K O6 61.75(6) . .
O1 K O2 60.96(6) . .
O4 K O2 116.70(6) . .
O5 K O2 170.96(6) . .
O6 K O2 120.83(6) . .
O1 K O3 101.13(6) . 5_767
O4 K O3 94.76(6) . 5_767
O5 K O3 84.83(6) . 5_767
O6 K O3 77.55(6) . 5_767
O2 K O3 104.13(6) . 5_767
O1 K O3 121.26(6) . .
O4 K O3 60.10(6) . .
O5 K O3 119.37(6) . .
O6 K O3 166.63(6) . .
O2 K O3 60.43(6) . .
O3 K O3 89.19(5) 5_767 .
O1 K Cl 83.42(5) . .
O4 K Cl 80.61(5) . .
O5 K Cl 88.78(5) . .
O6 K Cl 100.85(5) . .
O2 K Cl 82.23(5) . .
O3 K Cl 173.40(5) 5_767 .
O3 K Cl 92.52(4) . .
O1 K C38 96.02(8) . .
O4 K C38 80.82(8) . .
O5 K C38 23.78(8) . .
O6 K C38 44.06(7) . .
O2 K C38 152.22(8) . .
O3 K C38 95.05(8) 5_767 .
O3 K C38 140.91(8) . .
Cl K C38 79.62(7) . .
O1 K C32 81.44(8) . .
O4 K C32 93.85(8) . .
O5 K C32 150.60(8) . .
O6 K C32 142.25(8) . .
O2 K C32 23.41(7) . .
O3 K C32 113.26(7) 5_767 .
O3 K C32 42.77(7) . .
Cl K C32 71.95(6) . .
C38 K C32 151.57(9) . .
O1 K C31 41.95(7) . .
O4 K C31 130.71(7) . .
O5 K C31 152.35(7) . .
O6 K C31 102.66(7) . .
O2 K C31 22.59(7) . .
O3 K C31 115.50(7) 5_767 .
O3 K C31 81.32(7) . .
Cl K C31 71.08(6) . .
C38 K C31 129.79(9) . .
C32 K C31 39.62(8) . .
O1 K C37 133.38(8) . .
O4 K C37 41.22(7) . .
O5 K C37 22.12(7) . .
O6 K C37 82.37(7) . .
O2 K C37 151.10(7) . .
O3 K C37 97.30(7) 5_767 .
O3 K C37 101.30(7) . .
Cl K C37 76.12(6) . .
C38 K C37 39.62(9) . .
C32 K C37 128.56(8) . .
C31 K C37 147.18(8) . .
C30 O1 C41 115.1(2) . .
C30 O1 K 120.34(17) . .
C41 O1 K 119.66(17) . .
C31 O2 C32 112.1(2) . .
C31 O2 K 107.73(16) . .
C32 O2 K 106.09(17) . .
C34 O3 C33 113.4(2) . .
C34 O3 K 120.30(19) . 5_767
C33 O3 K 109.91(17) . 5_767
C34 O3 K 107.22(16) . .
C33 O3 K 113.11(17) . .
K O3 K 90.81(5) 5_767 .
C36 O4 C35 115.1(2) . .
C36 O4 K 119.22(17) . .
C35 O4 K 120.14(17) . .
C37 O5 C38 111.8(2) . .
C37 O5 K 110.45(17) . .
C38 O5 K 104.97(19) . .
C40 O6 C39 115.5(3) . .
C40 O6 K 110.79(17) . .
C39 O6 K 112.43(17) . .
O1 C30 C31 108.6(2) . .
O1 C30 H30A 110.0 . .
C31 C30 H30A 110.0 . .
O1 C30 H30B 110.0 . .
C31 C30 H30B 110.0 . .
H30A C30 H30B 108.4 . .
O2 C31 C30 110.0(3) . .
O2 C31 K 49.68(13) . .
C30 C31 K 81.23(16) . .
O2 C31 H31A 109.7 . .
C30 C31 H31A 109.7 . .
K C31 H31A 83.2 . .
O2 C31 H31B 109.7 . .
C30 C31 H31B 109.7 . .
K C31 H31B 159.3 . .
H31A C31 H31B 108.2 . .
O2 C32 C33 109.0(3) . .
O2 C32 K 50.50(13) . .
C33 C32 K 85.84(18) . .
O2 C32 H32A 109.9 . .
C33 C32 H32A 109.9 . .
K C32 H32A 159.2 . .
O2 C32 H32B 109.9 . .
C33 C32 H32B 109.9 . .
K C32 H32B 77.3 . .
H32A C32 H32B 108.3 . .
O3 C33 C32 112.9(3) . .
O3 C33 H33A 109.0 . .
C32 C33 H33A 109.0 . .
O3 C33 H33B 109.0 . .
C32 C33 H33B 109.0 . .
H33A C33 H33B 107.8 . .
O3 C34 C35 109.2(2) . .
O3 C34 H34A 109.8 . .
C35 C34 H34A 109.8 . .
O3 C34 H34B 109.8 . .
C35 C34 H34B 109.8 . .
H34A C34 H34B 108.3 . .
O4 C35 C34 108.4(3) . .
O4 C35 H35A 110.0 . .
C34 C35 H35A 110.0 . .
O4 C35 H35B 110.0 . .
C34 C35 H35B 110.0 . .
H35A C35 H35B 108.4 . .
O4 C36 C37 108.2(3) . .
O4 C36 H36A 110.1 . .
C37 C36 H36A 110.1 . .
O4 C36 H36B 110.1 . .
C37 C36 H36B 110.1 . .
H36A C36 H36B 108.4 . .
O5 C37 C36 109.1(2) . .
O5 C37 K 47.43(13) . .
C36 C37 K 80.79(17) . .
O5 C37 H37A 109.9 . .
C36 C37 H37A 109.9 . .
K C37 H37A 85.6 . .
O5 C37 H37B 109.9 . .
C36 C37 H37B 109.9 . .
K C37 H37B 157.2 . .
H37A C37 H37B 108.3 . .
O5 C38 C39 108.0(3) . .
O5 C38 K 51.26(14) . .
C39 C38 K 85.11(19) . .
O5 C38 H38A 110.1 . .
C39 C38 H38A 110.1 . .
K C38 H38A 160.1 . .
O5 C38 H38B 110.1 . .
C39 C38 H38B 110.1 . .
K C38 H38B 76.5 . .
H38A C38 H38B 108.4 . .
O6 C39 C38 112.9(3) . .
O6 C39 H39A 109.0 . .
C38 C39 H39A 109.0 . .
O6 C39 H39B 109.0 . .
C38 C39 H39B 109.0 . .
H39A C39 H39B 107.8 . .
O6 C40 C41 109.8(2) . .
O6 C40 H40A 109.7 . .
C41 C40 H40A 109.7 . .
O6 C40 H40B 109.7 . .
C41 C40 H40B 109.7 . .
H40A C40 H40B 108.2 . .
O1 C41 C40 107.6(3) . .
O1 C41 H41A 110.2 . .
C40 C41 H41A 110.2 . .
O1 C41 H41B 110.2 . .
C40 C41 H41B 110.2 . .
H41A C41 H41B 108.5 . .

loop_
_geom_bond_atom_site_label_1
_geom_bond_atom_site_label_2
_geom_bond_distance
_geom_bond_site_symmetry_2
Be N2 1.578(4) .
Be N1 1.585(4) .
Be Cl 1.951(3) .
Cl K 3.1027(8) .
N1 C1 1.398(3) .
N1 C6 1.430(3) .
N2 C4A 1.35(3) .
N2 C18 1.431(3) .
N2 C4 1.436(7) .
C1 C3 1.380(4) .
C1 C2 1.466(4) .
C2 H2A 0.9800 .
C2 H2B 0.9800 .
C2 H2C 0.9800 .
C3 C4 1.377(9) .
C3 C4A 1.70(3) .
C3 H3 0.9500 .
C4 C5 1.405(7) .
C5 H5A 0.9500 .
C5 H5B 0.9500 .
C4A C5A 1.550(19) .
C4A H4A 1.0000 .
C5A H5A1 0.9800 .
C5A H5A2 0.9800 .
C5A H5A3 0.9800 .
C6 C14 1.407(4) .
C6 C7 1.409(3) .
C7 C11 1.394(4) .
C7 C8 1.514(4) .
C8 C9 1.530(4) .
C8 C10 1.540(4) .
C8 H8 1.0000 .
C9 H9A 0.9800 .
C9 H9B 0.9800 .
C9 H9C 0.9800 .
C10 H10A 0.9800 .
C10 H10B 0.9800 .
C10 H10C 0.9800 .
C11 C12 1.373(4) .
C11 H11 0.9500 .
C12 C13 1.379(4) .
C12 H12 0.9500 .
C13 C14 1.398(4) .
C13 H13 0.9500 .
C14 C15 1.524(4) .
C15 C16 1.497(5) .
C15 C17 1.523(4) .
C15 H15 1.0000 .
C16 H16A 0.9800 .
C16 H16B 0.9800 .
C16 H16C 0.9800 .
C17 H17A 0.9800 .
C17 H17B 0.9800 .
C17 H17C 0.9800 .
C18 C19 1.402(3) .
C18 C26 1.411(3) .
C19 C23 1.407(4) .
C19 C20 1.520(4) .
C20 C21 1.518(4) .
C20 C22 1.530(4) .
C20 H20 1.0000 .
C21 H21A 0.9800 .
C21 H21B 0.9800 .
C21 H21C 0.9800 .
C22 H22A 0.9800 .
C22 H22B 0.9800 .
C22 H22C 0.9800 .
C23 C24 1.373(4) .
C23 H23 0.9500 .
C24 C25 1.379(4) .
C24 H24 0.9500 .
C25 C26 1.391(4) .
C25 H25 0.9500 .
C26 C27 1.516(4) .
C27 C28 1.508(4) .
C27 C29 1.523(4) .
C27 H27 1.0000 .
C28 H28A 0.9800 .
C28 H28B 0.9800 .
C28 H28C 0.9800 .
C29 H29A 0.9800 .
C29 H29B 0.9800 .
C29 H29C 0.9800 .
K O1 2.6805(19) .
K O4 2.7084(19) .
K O5 2.781(2) .
K O6 2.8140(19) .
K O2 2.818(2) .
K O3 2.837(2) 5_767
K O3 2.9018(19) .
K C38 3.444(3) .
K C32 3.509(3) .
K C31 3.521(3) .
K C37 3.538(3) .
O1 C30 1.413(4) .
O1 C41 1.420(3) .
O2 C31 1.420(4) .
O2 C32 1.451(4) .
O3 C34 1.424(4) .
O3 C33 1.426(4) .
O3 K 2.8368(19) 5_767
O4 C36 1.404(4) .
O4 C35 1.415(3) .
O5 C37 1.422(4) .
O5 C38 1.437(4) .
O6 C40 1.417(4) .
O6 C39 1.448(4) .
C30 C31 1.486(5) .
C30 H30A 0.9900 .
C30 H30B 0.9900 .
C31 H31A 0.9900 .
C31 H31B 0.9900 .
C32 C33 1.460(5) .
C32 H32A 0.9900 .
C32 H32B 0.9900 .
C33 H33A 0.9900 .
C33 H33B 0.9900 .
C34 C35 1.483(5) .
C34 H34A 0.9900 .
C34 H34B 0.9900 .
C35 H35A 0.9900 .
C35 H35B 0.9900 .
C36 C37 1.473(5) .
C36 H36A 0.9900 .
C36 H36B 0.9900 .
C37 H37A 0.9900 .
C37 H37B 0.9900 .
C38 C39 1.454(5) .
C38 H38A 0.9900 .
C38 H38B 0.9900 .
C39 H39A 0.9900 .
C39 H39B 0.9900 .
C40 C41 1.493(5) .
C40 H40A 0.9900 .
C40 H40B 0.9900 .
C41 H41A 0.9900 .
C41 H41B 0.9900 .
